data_7716079
loop_
_publ_author_name
'Thomas, Jarrod R.'
'Giansiracusa, Marcus J.'
'Sulway, Scott A.'

_publ_section_title
;
 Approaching the 1000 K energy barrier in high coordinate lanthanide
 single-ion magnets: Increasing <i>U</i><sub>eff</sub> in the
 [Dy(Tp<sup>2-py</sup>)F]<sup>+</sup> moiety with tetrahydrofuran.
;
_journal_issue 22
_journal_name_full 'Dalton transactions (Cambridge, England : 2003)'
_journal_page_first 9252
_journal_page_last 9256
_journal_paper_doi 10.1039/d4dt01194e
_journal_volume 53
_journal_year 2024
_chemical_formula_moiety 'C32 H35 B F N9 O2 Y, F6 P, C H1.5, 0.5(N)'
_chemical_formula_sum 'C33 H36.5 B F7 N9.5 O2 P Y'
_chemical_formula_weight 861.90
_space_group_crystal_system monoclinic
_space_group_IT_number 15
_space_group_name_Hall '-C 2yc'
_space_group_name_H-M_alt 'C 1 2/c 1'
_atom_sites_solution_hydrogens mixed
_atom_sites_solution_primary dual
_audit_creation_date 2023-06-21
_audit_creation_method
;
Olex2 1.3
(compiled 2020.11.12 svn.r5f609507 for OlexSys, GUI svn.r6408)
;
_audit_update_record
;
2024-01-17 deposited with the CCDC.	2024-05-15 downloaded from the CCDC.
;
_cell_angle_alpha 90
_cell_angle_beta 125.349(2)
_cell_angle_gamma 90
_cell_formula_units_Z 8
_cell_length_a 31.635(2)
_cell_length_b 12.2783(7)
_cell_length_c 22.9447(14)
_cell_measurement_reflns_used 9797
_cell_measurement_temperature 100.0
_cell_measurement_theta_max 33.154
_cell_measurement_theta_min 2.357
_cell_volume 7269.2(8)
_computing_cell_refinement 'SAINT V8.40B (?, 2016)'
_computing_data_reduction 'SAINT V8.40B (?, 2016)'
_computing_molecular_graphics 'Olex2 1.3 (Dolomanov et al., 2009)'
_computing_publication_material 'Olex2 1.3 (Dolomanov et al., 2009)'
_computing_structure_refinement 'XL  (Sheldrick, 2008)'
_computing_structure_solution 'SHELXT 2018/2 (Sheldrick, 2018)'
_diffrn_ambient_temperature 100.0
_diffrn_detector 'Bruker APEX2 area detector'
_diffrn_detector_area_resol_mean 7.9
_diffrn_detector_type 'CCD area detector'
_diffrn_measured_fraction_theta_full 0.992
_diffrn_measured_fraction_theta_max 0.953
_diffrn_measurement_device 'three-circle diffractometer'
_diffrn_measurement_device_type 'Bruker APEX2 microsource'
_diffrn_measurement_method '\w and \f scans'
_diffrn_radiation_monochromator 'mirror optics'
_diffrn_radiation_probe x-ray
_diffrn_radiation_type MoK\a
_diffrn_radiation_wavelength 0.71073
_diffrn_reflns_av_R_equivalents 0.0638
_diffrn_reflns_av_unetI/netI 0.0322
_diffrn_reflns_Laue_measured_fraction_full 0.992
_diffrn_reflns_Laue_measured_fraction_max 0.953
_diffrn_reflns_limit_h_max 45
_diffrn_reflns_limit_h_min -45
_diffrn_reflns_limit_k_max 17
_diffrn_reflns_limit_k_min -17
_diffrn_reflns_limit_l_max 32
_diffrn_reflns_limit_l_min -32
_diffrn_reflns_number 113873
_diffrn_reflns_point_group_measured_fraction_full 0.992
_diffrn_reflns_point_group_measured_fraction_max 0.953
_diffrn_reflns_theta_full 25.242
_diffrn_reflns_theta_max 30.508
_diffrn_reflns_theta_min 2.356
_diffrn_source 'microfocus sealed X-ray tube'
_diffrn_source_current 1.4
_diffrn_source_power 0.07
_diffrn_source_type 'Incoatec I\ms'
_diffrn_source_voltage 50.0
_exptl_absorpt_coefficient_mu 1.731
_exptl_absorpt_correction_T_max 0.7465
_exptl_absorpt_correction_T_min 0.6045
_exptl_absorpt_correction_type multi-scan
_exptl_absorpt_process_details
;
SADABS-2016/2 (Bruker,2016/2) was used for absorption correction.
wR2(int) was 0.1251 before and 0.0695 after correction.
The Ratio of minimum to maximum transmission is 0.8098.
The \l/2 correction factor is Not present.
;
_exptl_crystal_colour 'clear colourless'
_exptl_crystal_colour_lustre clear
_exptl_crystal_colour_primary colourless
_exptl_crystal_density_diffrn 1.575
_exptl_crystal_description block
_exptl_crystal_F_000 3512
_exptl_crystal_size_max 0.5
_exptl_crystal_size_mid 0.4
_exptl_crystal_size_min 0.3
_refine_diff_density_max 0.677
_refine_diff_density_min -0.743
_refine_diff_density_rms 0.085
_refine_ls_extinction_method none
_refine_ls_goodness_of_fit_ref 1.111
_refine_ls_hydrogen_treatment mixed
_refine_ls_matrix_type full
_refine_ls_number_parameters 510
_refine_ls_number_reflns 10604
_refine_ls_number_restraints 2
_refine_ls_restrained_S_all 1.113
_refine_ls_R_factor_all 0.0464
_refine_ls_R_factor_gt 0.0360
_refine_ls_shift/su_max 0.003
_refine_ls_shift/su_mean 0.000
_refine_ls_structure_factor_coef Fsqd
_refine_ls_weighting_details 'w=1/[\s^2^(Fo^2^)+(0.0118P)^2^+28.6205P] where P=(Fo^2^+2Fc^2^)/3'
_refine_ls_weighting_scheme calc
_refine_ls_wR_factor_gt 0.0837
_refine_ls_wR_factor_ref 0.0879
_reflns_Friedel_coverage 0.000
_reflns_number_gt 9038
_reflns_number_total 10604
_reflns_threshold_expression 'I > 2\s(I)'
_cod_data_source_file d4dt01194e2.cif
_cod_data_source_block jrt199_230508_0m_a
_cod_depositor_comments 'Adding full bibliography for 7716079--7716080.cif.'
_cod_original_cell_volume 7269.1(8)
_cod_original_formula_sum 'C33 H36.50 B F7 N9.50 O2 P Y'
_cod_database_code 7716079
_shelx_shelxl_version_number 2017/1
_shelx_space_group_comment
;
The symmetry employed for this shelxl refinement is uniquely defined
by the following loop, which should always be used as a source of
symmetry information in preference to the above space-group names.
They are only intended as comments.
;
_shelx_estimated_absorpt_t_max 0.625
_shelx_estimated_absorpt_t_min 0.478
_olex2_refinement_description
;
1. Fixed Uiso
 At 1.2 times of:
  All C(H) groups, All C(H,H) groups, All C(H,H,H,H) groups
 At 1.5 times of:
  All C(H,H,H) groups
2. Restrained distances
 C32-C31 \\sim C32-C31A
 with sigma of 0.02
 C30-C31 \\sim C30-C31A
 with sigma of 0.02
3. Others
 Fixed Sof: H32A(0.85) H32B(0.85) H32C(0.15) H32D(0.15) H30A(0.85) H30B(0.85)
 H30C(0.15) H30D(0.15) C31(0.85) H31A(0.85) H31B(0.85) C31A(0.15) H31C(0.15)
 H31D(0.15) H33A(0.5) H33B(0.5) H33C(0.5) N10(0.5)
4.a Secondary CH2 refined with riding coordinates:
 C29(H29A,H29B), C32(H32A,H32B), C32(H32C,H32D), C28(H28A,H28B), C26(H26A,
 H26B), C25(H25A,H25B), C27(H27A,H27B), C30(H30A,H30B), C30(H30C,H30D),
 C31(H31A,H31B), C31A(H31C,H31D)
4.b Aromatic/amide H refined with riding coordinates:
 C16(H16), C10(H10), C2(H2), C9(H9), C13(H13), C24(H24), C15(H15), C1(H1),
 C17(H17), C14(H14), C8(H8), C18(H18), C21(H21), C23(H23), C22(H22), C6(H6),
 C7(H7), C5(H5)
4.c Idealised Me refined as rotating group:
 C33(H33A,H33B,H33C)
;
_olex2_submission_special_instructions 'No special instructions were received'

loop_
_space_group_symop_operation_xyz
'x, y, z'
'-x, y, -z+1/2'
'x+1/2, y+1/2, z'
'-x+1/2, y+1/2, -z+1/2'
'-x, -y, -z'
'x, -y, z-1/2'
'-x+1/2, -y+1/2, -z'
'x+1/2, -y+1/2, z-1/2'

loop_
_atom_site_label
_atom_site_type_symbol
_atom_site_fract_x
_atom_site_fract_y
_atom_site_fract_z
_atom_site_U_iso_or_equiv
_atom_site_adp_type
_atom_site_occupancy
_atom_site_site_symmetry_order
_atom_site_calc_flag
_atom_site_refinement_flags_posn
_atom_site_refinement_flags_adp
_atom_site_refinement_flags_occupancy
_atom_site_disorder_assembly
_atom_site_disorder_group
Y1 Y 0.65785(2) 0.50271(2) 0.51299(2) 0.00785(4) Uani 1 1 d . . . . .
P1 P 0.91215(2) 0.51683(5) 0.81307(3) 0.02067(12) Uani 1 1 d . . . . .
F1 F 0.71805(4) 0.40581(9) 0.59480(6) 0.0128(2) Uani 1 1 d . . . . .
F2 F 0.91707(6) 0.38690(12) 0.81065(8) 0.0292(3) Uani 1 1 d . . . . .
F7 F 0.86539(6) 0.49988(12) 0.82101(9) 0.0310(3) Uani 1 1 d . . . . .
F4 F 0.95212(6) 0.51304(13) 0.89870(8) 0.0342(4) Uani 1 1 d . . . . .
O1 O 0.65976(6) 0.39724(12) 0.42229(8) 0.0165(3) Uani 1 1 d . . . . .
O2 O 0.62177(5) 0.48006(12) 0.58423(7) 0.0135(3) Uani 1 1 d . . . . .
F5 F 0.90700(8) 0.64591(13) 0.81649(10) 0.0496(5) Uani 1 1 d . . . . .
N1 N 0.53335(6) 0.55342(13) 0.36068(8) 0.0110(3) Uani 1 1 d . . . . .
F6 F 0.87217(7) 0.52046(15) 0.72846(8) 0.0450(5) Uani 1 1 d . . . . .
N9 N 0.73852(6) 0.55880(13) 0.51527(9) 0.0120(3) Uani 1 1 d . . . . .
N6 N 0.70149(6) 0.63359(13) 0.62445(8) 0.0104(3) Uani 1 1 d . . . . .
F3 F 0.95938(7) 0.53538(18) 0.80757(10) 0.0513(5) Uani 1 1 d . . . . .
N2 N 0.56596(6) 0.48003(13) 0.41176(8) 0.0113(3) Uani 1 1 d . . . . .
N4 N 0.56711(6) 0.71440(13) 0.44295(8) 0.0108(3) Uani 1 1 d . . . . .
N3 N 0.61656(6) 0.30776(13) 0.49470(9) 0.0128(3) Uani 1 1 d . . . . .
N8 N 0.64270(6) 0.62968(13) 0.41826(9) 0.0118(3) Uani 1 1 d . . . . .
N7 N 0.59821(6) 0.68090(13) 0.36663(8) 0.0119(3) Uani 1 1 d . . . . .
N5 N 0.61067(6) 0.67167(13) 0.50194(8) 0.0104(3) Uani 1 1 d . . . . .
C16 C 0.74838(7) 0.61417(16) 0.68520(10) 0.0131(4) Uani 1 1 d . . . . .
H16 H 0.769806 0.560612 0.684623 0.016 Uiso 1 1 calc R U . . .
C10 C 0.58384(8) 0.81312(16) 0.53551(10) 0.0131(3) Uani 1 1 d . . . . .
H10 H 0.581872 0.865564 0.564307 0.016 Uiso 1 1 calc R U . . .
C12 C 0.67107(7) 0.70916(15) 0.62653(10) 0.0099(3) Uani 1 1 d . . . . .
C3 C 0.53962(7) 0.38619(16) 0.39470(10) 0.0127(3) Uani 1 1 d . . . . .
C2 C 0.48957(8) 0.39827(17) 0.33159(11) 0.0167(4) Uani 1 1 d . . . . .
H2 H 0.463103 0.344726 0.307754 0.020 Uiso 1 1 calc R U . . .
C11 C 0.62159(7) 0.73154(15) 0.55766(10) 0.0099(3) Uani 1 1 d . . . . .
C9 C 0.55019(8) 0.79940(16) 0.46208(10) 0.0127(3) Uani 1 1 d . . . . .
H9 H 0.520328 0.842300 0.430519 0.015 Uiso 1 1 calc R U . . .
C13 C 0.68642(8) 0.76521(16) 0.68873(10) 0.0139(4) Uani 1 1 d . . . . .
H13 H 0.663838 0.816282 0.688689 0.017 Uiso 1 1 calc R U . . .
C24 C 0.78591(8) 0.51835(16) 0.56380(11) 0.0149(4) Uani 1 1 d . . . . .
H24 H 0.790997 0.477358 0.602511 0.018 Uiso 1 1 calc R U . . .
C20 C 0.73177(8) 0.61711(15) 0.46005(10) 0.0121(3) Uani 1 1 d . . . . .
C15 C 0.76705(8) 0.66897(17) 0.74903(11) 0.0161(4) Uani 1 1 d . . . . .
H15 H 0.800836 0.654470 0.790480 0.019 Uiso 1 1 calc R U . . .
C1 C 0.48752(7) 0.50569(17) 0.31199(10) 0.0157(4) Uani 1 1 d . . . . .
H1 H 0.458642 0.540124 0.271058 0.019 Uiso 1 1 calc R U . . .
C17 C 0.60671(8) 0.74070(16) 0.32467(10) 0.0143(4) Uani 1 1 d . . . . .
H17 H 0.581632 0.783807 0.285002 0.017 Uiso 1 1 calc R U . . .
C4 C 0.56563(8) 0.29292(16) 0.44261(10) 0.0145(4) Uani 1 1 d . . . . .
C14 C 0.73542(8) 0.74506(17) 0.75095(10) 0.0166(4) Uani 1 1 d . . . . .
H14 H 0.746980 0.782723 0.793927 0.020 Uiso 1 1 calc R U . . .
C8 C 0.64228(8) 0.22466(16) 0.54005(11) 0.0165(4) Uani 1 1 d . . . . .
H8 H 0.678242 0.233346 0.576280 0.020 Uiso 1 1 calc R U . . .
C19 C 0.67904(8) 0.65881(15) 0.40849(10) 0.0125(3) Uani 1 1 d . . . . .
C18 C 0.65796(8) 0.72851(16) 0.34924(10) 0.0151(4) Uani 1 1 d . . . . .
H18 H 0.675067 0.760104 0.330359 0.018 Uiso 1 1 calc R U . . .
C21 C 0.77203(8) 0.63625(17) 0.45314(12) 0.0173(4) Uani 1 1 d . . . . .
H21 H 0.766277 0.677838 0.414245 0.021 Uiso 1 1 calc R U . . .
C29 C 0.62646(9) 0.4021(2) 0.34398(11) 0.0236(5) Uani 1 1 d . . . . .
H29A H 0.622514 0.478316 0.327400 0.028 Uiso 1 1 calc R U . . .
H29B H 0.591691 0.372229 0.325021 0.028 Uiso 1 1 calc R U . . .
C23 C 0.82802(8) 0.53355(18) 0.56019(12) 0.0186(4) Uani 1 1 d . . . . .
H23 H 0.860938 0.503325 0.595511 0.022 Uiso 1 1 calc R U . . .
C22 C 0.82083(8) 0.59360(18) 0.50405(13) 0.0201(4) Uani 1 1 d . . . . .
H22 H 0.848863 0.605528 0.500330 0.024 Uiso 1 1 calc R U . . .
C6 C 0.56644(10) 0.11381(18) 0.48424(13) 0.0273(5) Uani 1 1 d . . . . .
H6 H 0.549269 0.048442 0.481395 0.033 Uiso 1 1 calc R U . . .
C7 C 0.61897(9) 0.12673(17) 0.53667(12) 0.0221(4) Uani 1 1 d . . . . .
H7 H 0.638622 0.069808 0.569607 0.026 Uiso 1 1 calc R U . . .
C32 C 0.69659(9) 0.31178(18) 0.44331(12) 0.0221(4) Uani 1 1 d D . . . .
H32A H 0.682176 0.240991 0.444627 0.026 Uiso 0.85 1 calc R U P A 1
H32B H 0.728779 0.326508 0.491107 0.026 Uiso 0.85 1 calc R U P A 1
H32C H 0.695610 0.260271 0.475711 0.026 Uiso 0.15 1 calc R U P B 2
H32D H 0.732045 0.342019 0.468437 0.026 Uiso 0.15 1 calc R U P B 2
C28 C 0.65108(9) 0.4321(2) 0.65529(12) 0.0249(5) Uani 1 1 d . . . . .
H28A H 0.675931 0.485770 0.691119 0.030 Uiso 1 1 calc R U . . .
H28B H 0.670715 0.367889 0.657074 0.030 Uiso 1 1 calc R U . . .
B1 B 0.54993(8) 0.67426(18) 0.36806(11) 0.0120(4) Uani 1 1 d . . . . .
C5 C 0.53929(9) 0.19769(18) 0.43597(13) 0.0246(5) Uani 1 1 d . . . . .
H5 H 0.503384 0.190277 0.399066 0.030 Uiso 1 1 calc R U . . .
C26 C 0.56151(10) 0.3931(2) 0.59600(13) 0.0275(5) Uani 1 1 d . . . . .
H26A H 0.557726 0.322810 0.572247 0.033 Uiso 1 1 calc R U . . .
H26B H 0.531355 0.404177 0.597949 0.033 Uiso 1 1 calc R U . . .
C25 C 0.56808(8) 0.48650(19) 0.55935(12) 0.0196(4) Uani 1 1 d . . . . .
H25A H 0.544617 0.478493 0.506763 0.023 Uiso 1 1 calc R U . . .
H25B H 0.560831 0.556882 0.572975 0.023 Uiso 1 1 calc R U . . .
C27 C 0.61288(11) 0.3990(3) 0.67069(14) 0.0344(6) Uani 1 1 d . . . . .
H27A H 0.611098 0.453731 0.700874 0.041 Uiso 1 1 calc R U . . .
H27B H 0.622000 0.327328 0.694897 0.041 Uiso 1 1 calc R U . . .
C30 C 0.65332(12) 0.3339(3) 0.31924(14) 0.0416(7) Uani 1 1 d D . . . .
H30A H 0.655986 0.374422 0.284177 0.050 Uiso 0.85 1 calc R U P C 1
H30B H 0.634254 0.265170 0.297079 0.050 Uiso 0.85 1 calc R U P C 1
H30C H 0.627668 0.299896 0.272359 0.050 Uiso 0.15 1 calc R U P D 2
H30D H 0.677339 0.379122 0.315008 0.050 Uiso 0.15 1 calc R U P D 2
C31 C 0.70698(12) 0.3112(3) 0.38731(16) 0.0272(6) Uani 0.85 1 d D . P E 1
H31A H 0.720371 0.239673 0.384948 0.033 Uiso 0.85 1 calc R U P E 1
H31B H 0.731992 0.368791 0.396261 0.033 Uiso 0.85 1 calc R U P E 1
H1A H 0.5176(9) 0.725(2) 0.3253(13) 0.012(6) Uiso 1 1 d . . . . .
C31A C 0.6811(6) 0.2528(11) 0.3733(7) 0.035(4) Uani 0.15 1 d D . P E 2
H31C H 0.712162 0.228574 0.376382 0.042 Uiso 0.15 1 calc R U P E 2
H31D H 0.658830 0.188883 0.363613 0.042 Uiso 0.15 1 calc R U P E 2
C33 C 0.5269(2) 0.1327(5) 0.2792(3) 0.0912(17) Uani 1 1 d . . . . .
H33A H 0.547923 0.118267 0.261248 0.137 Uiso 0.5 1 calc R U P . .
H33B H 0.533352 0.075984 0.313533 0.137 Uiso 0.5 1 calc R U P . .
H33C H 0.536311 0.203897 0.302920 0.137 Uiso 0.5 1 calc R U P . .
N10 N 0.5736(4) 0.1618(8) 0.3283(5) 0.093(3) Uani 0.5 1 d . . P . .

loop_
_atom_site_aniso_label
_atom_site_aniso_U_11
_atom_site_aniso_U_22
_atom_site_aniso_U_33
_atom_site_aniso_U_23
_atom_site_aniso_U_13
_atom_site_aniso_U_12
Y1 0.00685(7) 0.00958(7) 0.00692(7) 0.00039(6) 0.00387(6) 0.00017(6)
P1 0.0168(3) 0.0228(3) 0.0165(2) 0.0074(2) 0.0062(2) -0.0027(2)
F1 0.0103(5) 0.0131(5) 0.0130(5) 0.0019(4) 0.0056(4) 0.0013(4)
F2 0.0240(7) 0.0264(7) 0.0322(8) -0.0005(6) 0.0134(6) 0.0041(6)
F7 0.0251(7) 0.0260(7) 0.0468(9) 0.0028(7) 0.0236(7) 0.0014(6)
F4 0.0310(8) 0.0374(8) 0.0174(6) 0.0030(6) 0.0044(6) -0.0091(7)
O1 0.0175(7) 0.0193(7) 0.0114(6) -0.0023(5) 0.0078(6) 0.0015(6)
O2 0.0104(6) 0.0192(7) 0.0127(6) 0.0045(5) 0.0076(5) 0.0018(5)
F5 0.0639(12) 0.0188(7) 0.0498(11) 0.0100(7) 0.0236(10) -0.0068(8)
N1 0.0090(7) 0.0151(7) 0.0066(7) 0.0011(5) 0.0032(6) 0.0007(6)
F6 0.0418(10) 0.0526(11) 0.0159(7) 0.0099(7) 0.0025(7) -0.0045(8)
N9 0.0109(7) 0.0142(7) 0.0113(7) -0.0013(6) 0.0067(6) -0.0017(6)
N6 0.0092(7) 0.0117(7) 0.0097(7) -0.0005(5) 0.0050(6) -0.0006(6)
F3 0.0363(10) 0.0776(14) 0.0489(11) 0.0032(10) 0.0298(9) -0.0185(9)
N2 0.0108(7) 0.0122(7) 0.0085(7) 0.0013(5) 0.0042(6) -0.0002(6)
N4 0.0092(7) 0.0125(7) 0.0086(7) 0.0024(5) 0.0039(6) 0.0032(6)
N3 0.0129(8) 0.0132(7) 0.0113(7) 0.0002(6) 0.0064(6) -0.0011(6)
N8 0.0105(7) 0.0137(7) 0.0112(7) 0.0029(6) 0.0063(6) 0.0011(6)
N7 0.0122(7) 0.0135(7) 0.0090(7) 0.0033(6) 0.0056(6) 0.0014(6)
N5 0.0101(7) 0.0120(7) 0.0072(7) 0.0017(5) 0.0040(6) 0.0018(6)
C16 0.0089(8) 0.0164(8) 0.0114(8) -0.0005(7) 0.0044(7) 0.0005(7)
C10 0.0127(9) 0.0138(8) 0.0127(8) -0.0001(7) 0.0073(7) 0.0029(7)
C12 0.0091(8) 0.0112(7) 0.0101(8) 0.0004(6) 0.0060(7) -0.0001(6)
C3 0.0099(8) 0.0149(8) 0.0104(8) -0.0013(6) 0.0042(7) -0.0028(7)
C2 0.0106(9) 0.0202(9) 0.0125(9) -0.0016(7) 0.0028(7) -0.0039(7)
C11 0.0104(8) 0.0112(7) 0.0088(8) 0.0008(6) 0.0059(7) 0.0002(6)
C9 0.0111(8) 0.0139(8) 0.0125(8) 0.0020(7) 0.0064(7) 0.0032(7)
C13 0.0128(9) 0.0168(9) 0.0118(8) -0.0016(7) 0.0070(7) 0.0016(7)
C24 0.0117(8) 0.0185(9) 0.0140(8) -0.0011(7) 0.0072(7) -0.0002(7)
C20 0.0133(9) 0.0125(8) 0.0133(8) -0.0025(6) 0.0093(7) -0.0024(7)
C15 0.0099(8) 0.0223(10) 0.0107(8) -0.0016(7) 0.0028(7) -0.0001(7)
C1 0.0102(8) 0.0215(9) 0.0097(8) 0.0000(7) 0.0025(7) -0.0005(8)
C17 0.0186(9) 0.0145(8) 0.0101(8) 0.0023(7) 0.0085(8) -0.0013(7)
C4 0.0139(9) 0.0136(8) 0.0127(9) -0.0009(7) 0.0058(8) -0.0030(7)
C14 0.0147(9) 0.0216(10) 0.0100(8) -0.0042(7) 0.0050(8) -0.0008(8)
C8 0.0155(9) 0.0152(9) 0.0143(9) 0.0022(7) 0.0060(8) 0.0000(7)
C19 0.0161(9) 0.0131(8) 0.0125(8) -0.0009(6) 0.0108(8) -0.0020(7)
C18 0.0198(10) 0.0169(9) 0.0132(9) 0.0010(7) 0.0122(8) -0.0023(8)
C21 0.0178(10) 0.0188(9) 0.0220(10) 0.0008(8) 0.0154(9) -0.0017(8)
C29 0.0209(11) 0.0312(12) 0.0131(9) -0.0041(8) 0.0066(9) 0.0026(9)
C23 0.0113(9) 0.0224(10) 0.0219(10) -0.0032(8) 0.0095(8) -0.0009(8)
C22 0.0158(10) 0.0226(10) 0.0294(11) -0.0023(8) 0.0174(9) -0.0035(8)
C6 0.0281(12) 0.0153(10) 0.0258(12) 0.0016(8) 0.0083(10) -0.0090(9)
C7 0.0243(11) 0.0147(9) 0.0195(10) 0.0034(8) 0.0083(9) -0.0025(8)
C32 0.0257(11) 0.0193(10) 0.0192(10) 0.0001(8) 0.0118(9) 0.0063(8)
C28 0.0211(11) 0.0395(13) 0.0178(10) 0.0156(9) 0.0133(9) 0.0089(10)
B1 0.0109(9) 0.0145(9) 0.0082(9) 0.0015(7) 0.0041(8) 0.0013(7)
C5 0.0194(11) 0.0195(10) 0.0213(11) 0.0008(8) 0.0039(9) -0.0091(8)
C26 0.0289(12) 0.0360(13) 0.0278(12) -0.0076(10) 0.0222(11) -0.0148(10)
C25 0.0123(9) 0.0301(11) 0.0191(9) -0.0003(8) 0.0107(8) -0.0003(8)
C27 0.0350(14) 0.0483(16) 0.0245(12) 0.0052(11) 0.0198(12) -0.0109(12)
C30 0.0406(16) 0.063(2) 0.0196(12) 0.0008(12) 0.0164(12) 0.0220(15)
C31 0.0287(15) 0.0300(14) 0.0283(14) 0.0052(12) 0.0196(13) 0.0106(13)
C31A 0.014(7) 0.017(7) 0.063(13) -0.008(7) 0.016(8) -0.002(6)
C33 0.098(4) 0.118(5) 0.075(3) -0.008(3) 0.059(3) 0.017(3)
N10 0.098(7) 0.091(6) 0.097(7) -0.032(5) 0.061(6) -0.011(5)

loop_
_atom_type_symbol
_atom_type_description
_atom_type_scat_dispersion_real
_atom_type_scat_dispersion_imag
_atom_type_scat_source
C C 0.0033 0.0016 'International Tables Vol C Tables 4.2.6.8 and 6.1.1.4'
H H 0.0000 0.0000 'International Tables Vol C Tables 4.2.6.8 and 6.1.1.4'
B B 0.0013 0.0007 'International Tables Vol C Tables 4.2.6.8 and 6.1.1.4'
F F 0.0171 0.0103 'International Tables Vol C Tables 4.2.6.8 and 6.1.1.4'
N N 0.0061 0.0033 'International Tables Vol C Tables 4.2.6.8 and 6.1.1.4'
O O 0.0106 0.0060 'International Tables Vol C Tables 4.2.6.8 and 6.1.1.4'
P P 0.1023 0.0942 'International Tables Vol C Tables 4.2.6.8 and 6.1.1.4'
Y Y -2.7962 3.5667 'International Tables Vol C Tables 4.2.6.8 and 6.1.1.4'

loop_
_geom_angle_atom_site_label_1
_geom_angle_atom_site_label_2
_geom_angle_atom_site_label_3
_geom_angle
_geom_angle_site_symmetry_1
_geom_angle_site_symmetry_3
_geom_angle_publ_flag
F1 Y1 O1 90.25(5) . . ?
F1 Y1 O2 82.73(5) . . ?
F1 Y1 N9 76.22(5) . . ?
F1 Y1 N6 77.50(5) . . ?
F1 Y1 N2 137.72(5) . . ?
F1 Y1 N3 74.85(5) . . ?
F1 Y1 N8 138.72(5) . . ?
F1 Y1 N5 138.09(5) . . ?
O1 Y1 O2 137.26(5) . . ?
O1 Y1 N9 69.95(5) . . ?
O1 Y1 N6 151.52(5) . . ?
O1 Y1 N3 69.11(5) . . ?
O1 Y1 N8 71.32(5) . . ?
O1 Y1 N5 130.97(5) . . ?
O2 Y1 N9 145.94(5) . . ?
O2 Y1 N6 67.24(5) . . ?
O2 Y1 N3 68.35(5) . . ?
N9 Y1 N6 82.11(5) . . ?
N9 Y1 N3 128.98(5) . . ?
N6 Y1 N3 129.80(5) . . ?
N2 Y1 O1 74.87(5) . . ?
N2 Y1 O2 82.41(5) . . ?
N2 Y1 N9 130.70(5) . . ?
N2 Y1 N6 130.67(5) . . ?
N2 Y1 N3 62.88(5) . . ?
N2 Y1 N8 73.86(5) . . ?
N2 Y1 N5 71.78(5) . . ?
N8 Y1 O2 135.55(5) . . ?
N8 Y1 N9 62.90(5) . . ?
N8 Y1 N6 101.18(5) . . ?
N8 Y1 N3 127.00(5) . . ?
N5 Y1 O2 71.57(5) . . ?
N5 Y1 N9 107.71(5) . . ?
N5 Y1 N6 62.34(5) . . ?
N5 Y1 N3 121.91(5) . . ?
N5 Y1 N8 65.55(5) . . ?
F2 P1 F4 89.43(8) . . ?
F7 P1 F2 89.39(8) . . ?
F7 P1 F4 88.99(9) . . ?
F5 P1 F2 178.97(11) . . ?
F5 P1 F7 89.79(10) . . ?
F5 P1 F4 89.95(10) . . ?
F6 P1 F2 90.58(9) . . ?
F6 P1 F7 90.46(10) . . ?
F6 P1 F4 179.45(10) . . ?
F6 P1 F5 90.03(10) . . ?
F3 P1 F2 91.44(11) . . ?
F3 P1 F7 178.22(11) . . ?
F3 P1 F4 89.44(10) . . ?
F3 P1 F5 89.37(12) . . ?
F3 P1 F6 91.11(11) . . ?
C29 O1 Y1 131.09(13) . . ?
C32 O1 Y1 120.73(12) . . ?
C32 O1 C29 108.13(16) . . ?
C28 O2 Y1 122.94(12) . . ?
C25 O2 Y1 127.84(12) . . ?
C25 O2 C28 107.80(15) . . ?
N2 N1 B1 120.00(15) . . ?
C1 N1 N2 109.98(16) . . ?
C1 N1 B1 129.80(16) . . ?
C24 N9 Y1 121.85(13) . . ?
C24 N9 C20 117.74(17) . . ?
C20 N9 Y1 119.64(12) . . ?
C16 N6 Y1 122.84(12) . . ?
C16 N6 C12 117.66(16) . . ?
C12 N6 Y1 117.84(12) . . ?
N1 N2 Y1 128.92(12) . . ?
C3 N2 Y1 124.44(12) . . ?
C3 N2 N1 106.52(15) . . ?
N5 N4 B1 118.93(15) . . ?
C9 N4 N5 109.71(15) . . ?
C9 N4 B1 130.64(16) . . ?
C4 N3 Y1 119.28(13) . . ?
C8 N3 Y1 122.87(13) . . ?
C8 N3 C4 117.38(17) . . ?
N7 N8 Y1 129.07(12) . . ?
C19 N8 Y1 124.29(13) . . ?
C19 N8 N7 106.63(15) . . ?
N8 N7 B1 119.56(15) . . ?
C17 N7 N8 109.78(16) . . ?
C17 N7 B1 130.30(17) . . ?
N4 N5 Y1 128.88(12) . . ?
C11 N5 Y1 123.72(12) . . ?
C11 N5 N4 107.01(15) . . ?
N6 C16 H16 118.5 . . ?
N6 C16 C15 123.09(18) . . ?
C15 C16 H16 118.5 . . ?
C11 C10 H10 127.9 . . ?
C9 C10 H10 127.9 . . ?
C9 C10 C11 104.27(16) . . ?
N6 C12 C11 115.20(16) . . ?
N6 C12 C13 122.64(17) . . ?
C13 C12 C11 122.11(17) . . ?
N2 C3 C2 110.47(17) . . ?
N2 C3 C4 117.89(17) . . ?
C2 C3 C4 131.63(18) . . ?
C3 C2 H2 127.8 . . ?
C1 C2 C3 104.41(17) . . ?
C1 C2 H2 127.8 . . ?
N5 C11 C10 110.50(16) . . ?
N5 C11 C12 116.81(16) . . ?
C10 C11 C12 132.36(17) . . ?
N4 C9 C10 108.49(17) . . ?
N4 C9 H9 125.8 . . ?
C10 C9 H9 125.8 . . ?
C12 C13 H13 120.6 . . ?
C14 C13 C12 118.89(18) . . ?
C14 C13 H13 120.6 . . ?
N9 C24 H24 118.4 . . ?
N9 C24 C23 123.23(19) . . ?
C23 C24 H24 118.4 . . ?
N9 C20 C19 115.25(17) . . ?
N9 C20 C21 122.29(19) . . ?
C21 C20 C19 122.46(18) . . ?
C16 C15 H15 120.6 . . ?
C14 C15 C16 118.88(18) . . ?
C14 C15 H15 120.6 . . ?
N1 C1 C2 108.62(17) . . ?
N1 C1 H1 125.7 . . ?
C2 C1 H1 125.7 . . ?
N7 C17 H17 125.7 . . ?
N7 C17 C18 108.63(17) . . ?
C18 C17 H17 125.7 . . ?
N3 C4 C3 114.97(17) . . ?
N3 C4 C5 122.78(19) . . ?
C5 C4 C3 122.22(19) . . ?
C13 C14 H14 120.6 . . ?
C15 C14 C13 118.81(18) . . ?
C15 C14 H14 120.6 . . ?
N3 C8 H8 118.3 . . ?
N3 C8 C7 123.4(2) . . ?
C7 C8 H8 118.3 . . ?
N8 C19 C20 117.13(17) . . ?
N8 C19 C18 110.56(18) . . ?
C18 C19 C20 132.29(18) . . ?
C17 C18 C19 104.39(17) . . ?
C17 C18 H18 127.8 . . ?
C19 C18 H18 127.8 . . ?
C20 C21 H21 120.5 . . ?
C22 C21 C20 119.02(19) . . ?
C22 C21 H21 120.5 . . ?
O1 C29 H29A 110.5 . . ?
O1 C29 H29B 110.5 . . ?
O1 C29 C30 105.95(19) . . ?
H29A C29 H29B 108.7 . . ?
C30 C29 H29A 110.5 . . ?
C30 C29 H29B 110.5 . . ?
C24 C23 H23 120.7 . . ?
C22 C23 C24 118.6(2) . . ?
C22 C23 H23 120.7 . . ?
C21 C22 H22 120.4 . . ?
C23 C22 C21 119.13(19) . . ?
C23 C22 H22 120.4 . . ?
C7 C6 H6 120.5 . . ?
C7 C6 C5 119.1(2) . . ?
C5 C6 H6 120.5 . . ?
C8 C7 H7 120.7 . . ?
C6 C7 C8 118.6(2) . . ?
C6 C7 H7 120.7 . . ?
O1 C32 H32A 110.8 . . ?
O1 C32 H32B 110.8 . . ?
O1 C32 H32C 110.4 . . ?
O1 C32 H32D 110.4 . . ?
O1 C32 C31 104.74(19) . . ?
O1 C32 C31A 106.5(5) . . ?
H32A C32 H32B 108.9 . . ?
H32C C32 H32D 108.6 . . ?
C31 C32 H32A 110.8 . . ?
C31 C32 H32B 110.8 . . ?
C31A C32 H32C 110.4 . . ?
C31A C32 H32D 110.4 . . ?
O2 C28 H28A 110.3 . . ?
O2 C28 H28B 110.3 . . ?
O2 C28 C27 107.24(19) . . ?
H28A C28 H28B 108.5 . . ?
C27 C28 H28A 110.3 . . ?
C27 C28 H28B 110.3 . . ?
N1 B1 N4 107.74(15) . . ?
N1 B1 H1A 111.0(13) . . ?
N4 B1 H1A 110.7(13) . . ?
N7 B1 N1 108.87(16) . . ?
N7 B1 N4 106.77(15) . . ?
N7 B1 H1A 111.5(13) . . ?
C4 C5 H5 120.6 . . ?
C6 C5 C4 118.8(2) . . ?
C6 C5 H5 120.6 . . ?
H26A C26 H26B 109.4 . . ?
C25 C26 H26A 111.6 . . ?
C25 C26 H26B 111.6 . . ?
C25 C26 C27 100.86(19) . . ?
C27 C26 H26A 111.6 . . ?
C27 C26 H26B 111.6 . . ?
O2 C25 C26 104.34(18) . . ?
O2 C25 H25A 110.9 . . ?
O2 C25 H25B 110.9 . . ?
C26 C25 H25A 110.9 . . ?
C26 C25 H25B 110.9 . . ?
H25A C25 H25B 108.9 . . ?
C28 C27 C26 103.10(19) . . ?
C28 C27 H27A 111.1 . . ?
C28 C27 H27B 111.1 . . ?
C26 C27 H27A 111.1 . . ?
C26 C27 H27B 111.1 . . ?
H27A C27 H27B 109.1 . . ?
C29 C30 H30A 110.9 . . ?
C29 C30 H30B 110.9 . . ?
C29 C30 H30C 110.8 . . ?
C29 C30 H30D 110.8 . . ?
C29 C30 C31 104.5(2) . . ?
H30A C30 H30B 108.9 . . ?
H30C C30 H30D 108.9 . . ?
C31 C30 H30A 110.9 . . ?
C31 C30 H30B 110.9 . . ?
C31A C30 C29 104.8(7) . . ?
C31A C30 H30C 110.8 . . ?
C31A C30 H30D 110.8 . . ?
C32 C31 C30 102.1(2) . . ?
C32 C31 H31A 111.3 . . ?
C32 C31 H31B 111.3 . . ?
C30 C31 H31A 111.3 . . ?
C30 C31 H31B 111.3 . . ?
H31A C31 H31B 109.2 . . ?
C32 C31A H31C 111.0 . . ?
C32 C31A H31D 111.0 . . ?
C30 C31A C32 103.9(8) . . ?
C30 C31A H31C 111.0 . . ?
C30 C31A H31D 111.0 . . ?
H31C C31A H31D 109.0 . . ?
C33 C33 H33A 109.5 2_655 . ?
C33 C33 H33B 109.5 2_655 . ?
C33 C33 H33C 109.5 2_655 . ?
H33A C33 H33B 109.5 . . ?
H33A C33 H33C 109.5 . . ?
H33B C33 H33C 109.5 . . ?

loop_
_geom_bond_atom_site_label_1
_geom_bond_atom_site_label_2
_geom_bond_distance
_geom_bond_site_symmetry_2
_geom_bond_publ_flag
Y1 F1 2.1046(11) . ?
Y1 O1 2.4814(14) . ?
Y1 O2 2.4919(14) . ?
Y1 N9 2.6144(17) . ?
Y1 N6 2.6349(16) . ?
Y1 N2 2.4719(16) . ?
Y1 N3 2.6415(17) . ?
Y1 N8 2.4860(16) . ?
Y1 N5 2.4813(16) . ?
P1 F2 1.6069(16) . ?
P1 F7 1.6051(16) . ?
P1 F4 1.6084(15) . ?
P1 F5 1.5997(18) . ?
P1 F6 1.5903(16) . ?
P1 F3 1.5869(18) . ?
O1 C29 1.467(3) . ?
O1 C32 1.429(3) . ?
O2 C28 1.454(2) . ?
O2 C25 1.447(2) . ?
N1 N2 1.360(2) . ?
N1 C1 1.349(2) . ?
N1 B1 1.550(3) . ?
N9 C24 1.342(3) . ?
N9 C20 1.360(2) . ?
N6 C16 1.344(2) . ?
N6 C12 1.357(2) . ?
N2 C3 1.341(2) . ?
N4 N5 1.359(2) . ?
N4 C9 1.357(2) . ?
N4 B1 1.552(3) . ?
N3 C4 1.353(3) . ?
N3 C8 1.344(3) . ?
N8 N7 1.360(2) . ?
N8 C19 1.341(2) . ?
N7 C17 1.356(2) . ?
N7 B1 1.549(3) . ?
N5 C11 1.335(2) . ?
C16 H16 0.9500 . ?
C16 C15 1.395(3) . ?
C10 H10 0.9500 . ?
C10 C11 1.409(3) . ?
C10 C9 1.387(3) . ?
C12 C11 1.470(3) . ?
C12 C13 1.395(3) . ?
C3 C2 1.404(3) . ?
C3 C4 1.466(3) . ?
C2 H2 0.9500 . ?
C2 C1 1.383(3) . ?
C9 H9 0.9500 . ?
C13 H13 0.9500 . ?
C13 C14 1.393(3) . ?
C24 H24 0.9500 . ?
C24 C23 1.394(3) . ?
C20 C19 1.470(3) . ?
C20 C21 1.391(3) . ?
C15 H15 0.9500 . ?
C15 C14 1.388(3) . ?
C1 H1 0.9500 . ?
C17 H17 0.9500 . ?
C17 C18 1.382(3) . ?
C4 C5 1.392(3) . ?
C14 H14 0.9500 . ?
C8 H8 0.9500 . ?
C8 C7 1.389(3) . ?
C19 C18 1.406(3) . ?
C18 H18 0.9500 . ?
C21 H21 0.9500 . ?
C21 C22 1.391(3) . ?
C29 H29A 0.9900 . ?
C29 H29B 0.9900 . ?
C29 C30 1.518(3) . ?
C23 H23 0.9500 . ?
C23 C22 1.384(3) . ?
C22 H22 0.9500 . ?
C6 H6 0.9500 . ?
C6 C7 1.386(3) . ?
C6 C5 1.387(3) . ?
C7 H7 0.9500 . ?
C32 H32A 0.9900 . ?
C32 H32B 0.9900 . ?
C32 H32C 0.9900 . ?
C32 H32D 0.9900 . ?
C32 C31 1.500(4) . ?
C32 C31A 1.560(14) . ?
C28 H28A 0.9900 . ?
C28 H28B 0.9900 . ?
C28 C27 1.498(3) . ?
B1 H1A 1.11(2) . ?
C5 H5 0.9500 . ?
C26 H26A 0.9900 . ?
C26 H26B 0.9900 . ?
C26 C25 1.506(3) . ?
C26 C27 1.536(4) . ?
C25 H25A 0.9900 . ?
C25 H25B 0.9900 . ?
C27 H27A 0.9900 . ?
C27 H27B 0.9900 . ?
C30 H30A 0.9900 . ?
C30 H30B 0.9900 . ?
C30 H30C 0.9900 . ?
C30 H30D 0.9900 . ?
C30 C31 1.527(4) . ?
C30 C31A 1.428(14) . ?
C31 H31A 0.9900 . ?
C31 H31B 0.9900 . ?
C31A H31C 0.9900 . ?
C31A H31D 0.9900 . ?
C33 C33 1.435(11) 2_655 ?
C33 H33A 0.9800 . ?
C33 H33B 0.9800 . ?
C33 H33C 0.9800 . ?

loop_
_geom_torsion_atom_site_label_1
_geom_torsion_atom_site_label_2
_geom_torsion_atom_site_label_3
_geom_torsion_atom_site_label_4
_geom_torsion
_geom_torsion_site_symmetry_1
_geom_torsion_site_symmetry_2
_geom_torsion_site_symmetry_3
_geom_torsion_site_symmetry_4
_geom_torsion_publ_flag
Y1 O1 C29 C30 169.09(18) . . . . ?
Y1 O1 C32 C31 -149.33(17) . . . . ?
Y1 O1 C32 C31A 171.4(7) . . . . ?
Y1 O2 C28 C27 -161.88(17) . . . . ?
Y1 O2 C25 C26 137.35(14) . . . . ?
Y1 N9 C24 C23 170.12(15) . . . . ?
Y1 N9 C20 C19 9.5(2) . . . . ?
Y1 N9 C20 C21 -170.78(15) . . . . ?
Y1 N6 C16 C15 -165.99(15) . . . . ?
Y1 N6 C12 C11 -17.7(2) . . . . ?
Y1 N6 C12 C13 164.96(15) . . . . ?
Y1 N2 C3 C2 -175.70(13) . . . . ?
Y1 N2 C3 C4 5.3(3) . . . . ?
Y1 N3 C4 C3 7.6(2) . . . . ?
Y1 N3 C4 C5 -170.54(18) . . . . ?
Y1 N3 C8 C7 170.85(17) . . . . ?
Y1 N8 N7 C17 -178.31(13) . . . . ?
Y1 N8 N7 B1 7.8(2) . . . . ?
Y1 N8 C19 C20 -3.6(2) . . . . ?
Y1 N8 C19 C18 178.03(12) . . . . ?
Y1 N5 C11 C10 -171.68(12) . . . . ?
Y1 N5 C11 C12 14.1(2) . . . . ?
O1 C29 C30 C31 -10.7(3) . . . . ?
O1 C29 C30 C31A 29.7(7) . . . . ?
O1 C32 C31 C30 -38.5(3) . . . . ?
O1 C32 C31A C30 24.8(11) . . . . ?
O2 C28 C27 C26 19.8(3) . . . . ?
N1 N2 C3 C2 0.5(2) . . . . ?
N1 N2 C3 C4 -178.47(17) . . . . ?
N9 C24 C23 C22 0.3(3) . . . . ?
N9 C20 C19 N8 -4.2(3) . . . . ?
N9 C20 C19 C18 173.8(2) . . . . ?
N9 C20 C21 C22 0.6(3) . . . . ?
N6 C16 C15 C14 1.9(3) . . . . ?
N6 C12 C11 N5 3.6(2) . . . . ?
N6 C12 C11 C10 -169.1(2) . . . . ?
N6 C12 C13 C14 1.6(3) . . . . ?
N2 N1 C1 C2 0.6(2) . . . . ?
N2 N1 B1 N4 -52.6(2) . . . . ?
N2 N1 B1 N7 62.8(2) . . . . ?
N2 C3 C2 C1 -0.2(2) . . . . ?
N2 C3 C4 N3 -8.4(3) . . . . ?
N2 C3 C4 C5 169.8(2) . . . . ?
N4 N5 C11 C10 1.8(2) . . . . ?
N4 N5 C11 C12 -172.49(16) . . . . ?
N3 C4 C5 C6 -0.8(4) . . . . ?
N3 C8 C7 C6 -0.4(4) . . . . ?
N8 N7 C17 C18 0.0(2) . . . . ?
N8 N7 B1 N1 -61.5(2) . . . . ?
N8 N7 B1 N4 54.6(2) . . . . ?
N8 C19 C18 C17 0.9(2) . . . . ?
N7 N8 C19 C20 177.54(16) . . . . ?
N7 N8 C19 C18 -0.9(2) . . . . ?
N7 C17 C18 C19 -0.5(2) . . . . ?
N5 N4 C9 C10 0.5(2) . . . . ?
N5 N4 B1 N1 67.1(2) . . . . ?
N5 N4 B1 N7 -49.7(2) . . . . ?
C16 N6 C12 C11 176.56(17) . . . . ?
C16 N6 C12 C13 -0.8(3) . . . . ?
C16 C15 C14 C13 -1.0(3) . . . . ?
C12 N6 C16 C15 -1.0(3) . . . . ?
C12 C13 C14 C15 -0.7(3) . . . . ?
C3 C2 C1 N1 -0.2(2) . . . . ?
C3 C4 C5 C6 -178.8(2) . . . . ?
C2 C3 C4 N3 172.9(2) . . . . ?
C2 C3 C4 C5 -9.0(4) . . . . ?
C11 C10 C9 N4 0.6(2) . . . . ?
C11 C12 C13 C14 -175.53(18) . . . . ?
C9 N4 N5 Y1 171.61(13) . . . . ?
C9 N4 N5 C11 -1.4(2) . . . . ?
C9 N4 B1 N1 -123.7(2) . . . . ?
C9 N4 B1 N7 119.4(2) . . . . ?
C9 C10 C11 N5 -1.5(2) . . . . ?
C9 C10 C11 C12 171.6(2) . . . . ?
C13 C12 C11 N5 -179.06(18) . . . . ?
C13 C12 C11 C10 8.2(3) . . . . ?
C24 N9 C20 C19 179.71(17) . . . . ?
C24 N9 C20 C21 -0.6(3) . . . . ?
C24 C23 C22 C21 -0.3(3) . . . . ?
C20 N9 C24 C23 0.2(3) . . . . ?
C20 C19 C18 C17 -177.2(2) . . . . ?
C20 C21 C22 C23 -0.1(3) . . . . ?
C1 N1 N2 Y1 175.33(13) . . . . ?
C1 N1 N2 C3 -0.7(2) . . . . ?
C1 N1 B1 N4 121.3(2) . . . . ?
C1 N1 B1 N7 -123.3(2) . . . . ?
C17 N7 B1 N1 126.1(2) . . . . ?
C17 N7 B1 N4 -117.8(2) . . . . ?
C4 N3 C8 C7 -1.3(3) . . . . ?
C4 C3 C2 C1 178.6(2) . . . . ?
C8 N3 C4 C3 -179.92(18) . . . . ?
C8 N3 C4 C5 1.9(3) . . . . ?
C19 N8 N7 C17 0.5(2) . . . . ?
C19 N8 N7 B1 -173.32(16) . . . . ?
C19 C20 C21 C22 -179.74(19) . . . . ?
C21 C20 C19 N8 176.07(19) . . . . ?
C21 C20 C19 C18 -5.9(3) . . . . ?
C29 O1 C32 C31 33.0(3) . . . . ?
C29 O1 C32 C31A -6.2(7) . . . . ?
C29 C30 C31 C32 29.5(3) . . . . ?
C29 C30 C31A C32 -32.5(10) . . . . ?
C7 C6 C5 C4 -1.1(4) . . . . ?
C32 O1 C29 C30 -13.6(3) . . . . ?
C28 O2 C25 C26 -29.2(2) . . . . ?
B1 N1 N2 Y1 -9.7(2) . . . . ?
B1 N1 N2 C3 174.30(17) . . . . ?
B1 N1 C1 C2 -173.78(19) . . . . ?
B1 N4 N5 Y1 -17.1(2) . . . . ?
B1 N4 N5 C11 169.88(16) . . . . ?
B1 N4 C9 C10 -169.43(19) . . . . ?
B1 N7 C17 C18 173.01(18) . . . . ?
C5 C6 C7 C8 1.6(4) . . . . ?
C25 O2 C28 C27 5.5(3) . . . . ?
C25 C26 C27 C28 -36.2(3) . . . . ?
C27 C26 C25 O2 40.2(2) . . . . ?
